data_4083046
loop_
_publ_author_name
'Herv\'e, Alexandre'
'Thu\'ery, Pierre'
'Ephritikhine, Michel'
'Berthet, Jean-Claude'

_publ_section_title
;
 Structural Diversity in Cyanido Thorocene Complexes
;
_journal_issue 8
_journal_name_full Organometallics
_journal_page_first 2088
_journal_paper_doi 10.1021/om500252v
_journal_volume 33
_journal_year 2014
_chemical_formula_sum 'C25 H36 N2 Th'
_chemical_formula_weight 596.60
_space_group_IT_number 19
_symmetry_cell_setting orthorhombic
_symmetry_space_group_name_Hall 'P 2ac 2ab'
_symmetry_space_group_name_H-M 'P 21 21 21'
_atom_sites_solution_hydrogens geom
_atom_sites_solution_primary direct
_atom_sites_solution_secondary difmap
_audit_creation_method SHELXL-97
_cell_angle_alpha 90.00
_cell_angle_beta 90.00
_cell_angle_gamma 90.00
_cell_formula_units_Z 4
_cell_length_a 7.1855(2)
_cell_length_b 13.2215(4)
_cell_length_c 23.3882(8)
_cell_measurement_reflns_used 62140
_cell_measurement_temperature 150(2)
_cell_measurement_theta_max 30.50
_cell_measurement_theta_min 2.33
_cell_volume 2221.95(12)
_computing_cell_refinement 'HKL2000 (Otwinowski & Minor, 1997)'
_computing_data_collection 'COLLECT (Nonius, 1998)'
_computing_data_reduction 'HKL2000 (Otwinowski & Minor, 1997)'
_computing_molecular_graphics 'SHELXTL (Sheldrick, 2008)'
_computing_publication_material 'SHELXTL (Sheldrick, 2008); PLATON (Spek, 2003)'
_computing_structure_refinement 'SHELXL-97 (Sheldrick, 2008)'
_computing_structure_solution 'SHELXS-97 (Sheldrick, 2008)'
_diffrn_ambient_temperature 150(2)
_diffrn_measured_fraction_theta_full 0.998
_diffrn_measured_fraction_theta_max 0.998
_diffrn_measurement_device_type 'Nonius Kappa-CCD area-detector diffractometer'
_diffrn_measurement_method 'two \f and three \w scans with 2\% steps (364 frames)'
_diffrn_radiation_monochromator graphite
_diffrn_radiation_source 'fine-focus sealed tube'
_diffrn_radiation_type MoK\a
_diffrn_radiation_wavelength 0.71073
_diffrn_reflns_av_R_equivalents 0.0208
_diffrn_reflns_av_unetI/netI 0.0267
_diffrn_reflns_limit_h_max 10
_diffrn_reflns_limit_h_min -10
_diffrn_reflns_limit_k_max 18
_diffrn_reflns_limit_k_min -18
_diffrn_reflns_limit_l_max 33
_diffrn_reflns_limit_l_min -33
_diffrn_reflns_number 62140
_diffrn_reflns_theta_full 30.50
_diffrn_reflns_theta_max 30.50
_diffrn_reflns_theta_min 2.33
_diffrn_standards_decay_% 0
_diffrn_standards_interval_time 0
_diffrn_standards_number 0
_exptl_absorpt_coefficient_mu 6.724
_exptl_absorpt_correction_T_max 0.584
_exptl_absorpt_correction_T_min 0.374
_exptl_absorpt_correction_type multi-scan
_exptl_absorpt_process_details 'SCALEPACK (Otwinowski & Minor, 1997)'
_exptl_crystal_colour 'translucent light yellow'
_exptl_crystal_density_diffrn 1.783
_exptl_crystal_density_method 'not measured'
_exptl_crystal_description platelet
_exptl_crystal_F_000 1160
_exptl_crystal_size_max 0.18
_exptl_crystal_size_mid 0.15
_exptl_crystal_size_min 0.08
_refine_diff_density_max 0.855
_refine_diff_density_min -1.333
_refine_diff_density_rms 0.100
_refine_ls_abs_structure_details 'Flack H D (1983), Acta Cryst. A39, 876-881'
_refine_ls_abs_structure_Flack -0.013(7)
_refine_ls_extinction_method none
_refine_ls_goodness_of_fit_ref 1.025
_refine_ls_hydrogen_treatment constr
_refine_ls_matrix_type full
_refine_ls_number_parameters 252
_refine_ls_number_reflns 6777
_refine_ls_number_restraints 0
_refine_ls_restrained_S_all 1.025
_refine_ls_R_factor_all 0.0311
_refine_ls_R_factor_gt 0.0217
_refine_ls_shift/su_max 0.001
_refine_ls_shift/su_mean 0.000
_refine_ls_structure_factor_coef Fsqd
_refine_ls_weighting_details 'calc w=1/[\s^2^(Fo^2^)+(0.0330P)^2^] where P=(Fo^2^+2Fc^2^)/3'
_refine_ls_weighting_scheme calc
_refine_ls_wR_factor_gt 0.0513
_refine_ls_wR_factor_ref 0.0518
_reflns_number_gt 6514
_reflns_number_total 6777
_reflns_threshold_expression >2sigma(I)
_cod_data_source_file om500252v_si_003.cif
_cod_data_source_block 2(NEt4)
_cod_depositor_comments 'Adding full bibliography for 4083046--4083050.cif.'
_cod_database_code 4083046

loop_
_symmetry_equiv_pos_as_xyz
'x, y, z'
'-x+1/2, -y, z+1/2'
'-x, y+1/2, -z+1/2'
'x+1/2, -y+1/2, -z'

loop_
_atom_site_label
_atom_site_type_symbol
_atom_site_fract_x
_atom_site_fract_y
_atom_site_fract_z
_atom_site_U_iso_or_equiv
_atom_site_adp_type
_atom_site_occupancy
_atom_site_symmetry_multiplicity
_atom_site_calc_flag
_atom_site_refinement_flags
_atom_site_disorder_group
Th Th 0.267022(14) 0.556607(7) 0.021941(4) 0.01873(3) Uani 1 1 d . .
N1A N 0.0078(4) 0.8056(2) 0.01065(12) 0.0266(4) Uani 0.50 1 d P 1
C1A C 0.0973(4) 0.7332(2) 0.02012(13) 0.0266(4) Uani 0.50 1 d P 1
N1B N 0.0973(4) 0.7332(2) 0.02012(13) 0.0266(4) Uani 0.50 1 d P 2
C1B C 0.0078(4) 0.8056(2) 0.01065(12) 0.0266(4) Uani 0.50 1 d P 2
N2 N 0.8926(4) 0.4488(2) 0.78143(11) 0.0236(5) Uani 1 1 d . .
C2 C 0.2855(8) 0.6558(3) 0.12712(15) 0.0483(12) Uani 1 1 d . .
H2 H 0.2665 0.7233 0.1367 0.058 Uiso 1 1 calc R .
C3 C 0.4729(6) 0.6355(3) 0.11148(17) 0.0429(11) Uani 1 1 d . .
H3 H 0.5466 0.6932 0.1129 0.052 Uiso 1 1 calc R .
C4 C 0.5724(5) 0.5515(4) 0.09475(15) 0.0443(10) Uani 1 1 d . .
H4 H 0.6949 0.5663 0.0850 0.053 Uiso 1 1 calc R .
C5 C 0.5284(6) 0.4479(4) 0.08921(16) 0.0475(11) Uani 1 1 d . .
H5 H 0.6298 0.4095 0.0774 0.057 Uiso 1 1 calc R .
C6 C 0.3702(7) 0.3901(3) 0.09717(17) 0.0448(11) Uani 1 1 d . .
H6 H 0.3922 0.3214 0.0919 0.054 Uiso 1 1 calc R .
C7 C 0.1857(7) 0.4106(3) 0.11121(17) 0.0456(11) Uani 1 1 d . .
H7 H 0.1133 0.3523 0.1120 0.055 Uiso 1 1 calc R .
C8 C 0.0822(6) 0.4968(4) 0.12442(17) 0.0469(12) Uani 1 1 d . .
H8 H -0.0435 0.4831 0.1298 0.056 Uiso 1 1 calc R .
C9 C 0.1256(6) 0.5992(4) 0.13141(16) 0.0427(11) Uani 1 1 d . .
H9 H 0.0224 0.6379 0.1412 0.051 Uiso 1 1 calc R .
C10 C 0.2029(5) 0.6027(2) -0.09048(13) 0.0280(7) Uani 1 1 d . .
H10 H 0.2155 0.6654 -0.1081 0.034 Uiso 1 1 calc R .
C11 C 0.3686(5) 0.5459(3) -0.09297(14) 0.0284(7) Uani 1 1 d . .
H11 H 0.4630 0.5788 -0.1129 0.034 Uiso 1 1 calc R .
C12 C 0.4235(4) 0.4503(3) -0.07198(15) 0.0292(7) Uani 1 1 d . .
H12 H 0.5494 0.4371 -0.0773 0.035 Uiso 1 1 calc R .
C13 C 0.3291(5) 0.3710(3) -0.04487(15) 0.0308(7) Uani 1 1 d . .
H13 H 0.4053 0.3152 -0.0388 0.037 Uiso 1 1 calc R .
C14 C 0.1502(5) 0.3554(2) -0.02487(17) 0.0326(7) Uani 1 1 d . .
H14 H 0.1341 0.2900 -0.0110 0.039 Uiso 1 1 calc R .
C15 C -0.0140(5) 0.4134(3) -0.02015(16) 0.0336(7) Uani 1 1 d . .
H15 H -0.1097 0.3790 -0.0017 0.040 Uiso 1 1 calc R .
C16 C -0.0647(5) 0.5115(3) -0.03710(15) 0.0325(8) Uani 1 1 d . .
H16 H -0.1836 0.5294 -0.0251 0.039 Uiso 1 1 calc R .
C17 C 0.0240(5) 0.5886(2) -0.06817(16) 0.0303(7) Uani 1 1 d . .
H17 H -0.0544 0.6429 -0.0757 0.036 Uiso 1 1 calc R .
C18 C 0.7767(5) 0.5313(2) 0.80927(13) 0.0276(6) Uani 1 1 d . .
H18A H 0.6926 0.5001 0.8365 0.033 Uiso 1 1 calc R .
H18B H 0.8592 0.5756 0.8305 0.033 Uiso 1 1 calc R .
C19 C 0.6637(5) 0.5948(3) 0.76827(16) 0.0336(8) Uani 1 1 d . .
H19A H 0.7458 0.6300 0.7427 0.050 Uiso 1 1 calc R .
H19B H 0.5911 0.6429 0.7894 0.050 Uiso 1 1 calc R .
H19C H 0.5822 0.5518 0.7466 0.050 Uiso 1 1 calc R .
C20 C 1.0267(5) 0.4932(3) 0.73794(14) 0.0294(7) Uani 1 1 d . .
H20A H 1.1007 0.4387 0.7221 0.035 Uiso 1 1 calc R .
H20B H 0.9548 0.5223 0.7069 0.035 Uiso 1 1 calc R .
C21 C 1.1567(5) 0.5730(3) 0.76058(15) 0.0367(8) Uani 1 1 d . .
H21A H 1.0856 0.6291 0.7748 0.055 Uiso 1 1 calc R .
H21B H 1.2372 0.5956 0.7304 0.055 Uiso 1 1 calc R .
H21C H 1.2302 0.5451 0.7910 0.055 Uiso 1 1 calc R .
C22 C 0.9975(5) 0.3969(3) 0.82988(14) 0.0281(7) Uani 1 1 d . .
H22A H 1.0811 0.4457 0.8472 0.034 Uiso 1 1 calc R .
H22B H 0.9084 0.3767 0.8589 0.034 Uiso 1 1 calc R .
C23 C 1.1088(5) 0.3054(3) 0.81267(18) 0.0377(8) Uani 1 1 d . .
H23A H 1.0259 0.2506 0.8040 0.057 Uiso 1 1 calc R .
H23B H 1.1895 0.2861 0.8435 0.057 Uiso 1 1 calc R .
H23C H 1.1820 0.3211 0.7795 0.057 Uiso 1 1 calc R .
C24 C 0.7707(5) 0.3749(3) 0.74915(15) 0.0321(7) Uani 1 1 d . .
H24A H 0.7070 0.4111 0.7189 0.038 Uiso 1 1 calc R .
H24B H 0.8498 0.3245 0.7313 0.038 Uiso 1 1 calc R .
C25 C 0.6274(6) 0.3213(3) 0.78531(19) 0.0425(9) Uani 1 1 d . .
H25A H 0.6891 0.2799 0.8132 0.064 Uiso 1 1 calc R .
H25B H 0.5509 0.2796 0.7613 0.064 Uiso 1 1 calc R .
H25C H 0.5511 0.3704 0.8044 0.064 Uiso 1 1 calc R .

loop_
_atom_site_aniso_label
_atom_site_aniso_U_11
_atom_site_aniso_U_22
_atom_site_aniso_U_33
_atom_site_aniso_U_23
_atom_site_aniso_U_13
_atom_site_aniso_U_12
Th 0.01934(5) 0.01997(5) 0.01687(5) 0.00085(4) -0.00010(4) 0.00014(4)
N1A 0.0298(10) 0.0310(10) 0.0191(10) -0.0019(8) 0.0001(8) 0.0025(8)
C1A 0.0298(10) 0.0310(10) 0.0191(10) -0.0019(8) 0.0001(8) 0.0025(8)
N1B 0.0298(10) 0.0310(10) 0.0191(10) -0.0019(8) 0.0001(8) 0.0025(8)
C1B 0.0298(10) 0.0310(10) 0.0191(10) -0.0019(8) 0.0001(8) 0.0025(8)
N2 0.0256(12) 0.0247(12) 0.0205(12) -0.0007(11) 0.0016(9) -0.0015(12)
C2 0.094(4) 0.0277(17) 0.0237(17) -0.0022(13) -0.018(2) 0.015(2)
C3 0.060(3) 0.041(2) 0.0281(19) 0.0105(16) -0.0161(18) -0.029(2)
C4 0.0219(15) 0.087(3) 0.0245(18) 0.021(2) -0.0028(12) -0.009(2)
C5 0.043(2) 0.075(3) 0.0242(18) 0.001(2) 0.0006(15) 0.032(3)
C6 0.081(3) 0.0285(19) 0.025(2) -0.0011(15) -0.0124(19) 0.013(2)
C7 0.065(3) 0.042(2) 0.0298(19) 0.0126(16) -0.0120(19) -0.026(2)
C8 0.0256(19) 0.087(4) 0.029(2) 0.017(2) 0.0008(15) -0.005(2)
C9 0.039(2) 0.065(3) 0.0242(19) 0.0066(18) 0.0047(16) 0.026(2)
C10 0.043(2) 0.0204(13) 0.0210(14) 0.0015(11) -0.0036(14) 0.0007(14)
C11 0.0316(16) 0.0314(18) 0.0220(16) -0.0014(13) 0.0048(12) -0.0043(15)
C12 0.0221(14) 0.0360(18) 0.0295(17) -0.0048(15) -0.0029(12) 0.0022(14)
C13 0.0361(19) 0.0287(16) 0.0277(17) 0.0001(13) -0.0021(14) 0.0069(14)
C14 0.0439(19) 0.0239(15) 0.0301(18) 0.0045(14) -0.0025(16) -0.0058(13)
C15 0.0338(17) 0.0414(19) 0.0257(17) -0.0009(15) 0.0046(16) -0.0122(14)
C16 0.0247(16) 0.044(2) 0.0286(19) -0.0099(15) -0.0024(13) 0.0031(15)
C17 0.0339(17) 0.0262(15) 0.0307(18) -0.0066(13) -0.0101(15) 0.0086(13)
C18 0.0312(16) 0.0265(13) 0.0251(15) -0.0017(11) 0.0051(13) 0.0035(13)
C19 0.0286(17) 0.0341(17) 0.038(2) 0.0044(15) 0.0005(15) 0.0036(14)
C20 0.0328(18) 0.0377(19) 0.0179(15) 0.0010(13) 0.0021(13) -0.0042(14)
C21 0.0352(18) 0.046(2) 0.0292(18) 0.0034(15) 0.0006(14) -0.0138(16)
C22 0.0296(17) 0.0318(17) 0.0228(16) -0.0001(13) -0.0012(13) 0.0030(14)
C23 0.0345(19) 0.0335(19) 0.045(2) -0.0019(16) -0.0009(16) 0.0059(15)
C24 0.0314(17) 0.0321(15) 0.0327(17) -0.0066(12) -0.0067(14) -0.0052(15)
C25 0.036(2) 0.038(2) 0.054(2) -0.0030(19) 0.0027(17) -0.0113(17)

loop_
_atom_type_symbol
_atom_type_description
_atom_type_scat_dispersion_real
_atom_type_scat_dispersion_imag
_atom_type_scat_source
C C 0.0033 0.0016 'International Tables Vol C Tables 4.2.6.8 and 6.1.1.4'
H H 0.0000 0.0000 'International Tables Vol C Tables 4.2.6.8 and 6.1.1.4'
N N 0.0061 0.0033 'International Tables Vol C Tables 4.2.6.8 and 6.1.1.4'
Th Th -7.2400 8.8979 'International Tables Vol C Tables 4.2.6.8 and 6.1.1.4'

loop_
_geom_angle_atom_site_label_1
_geom_angle_atom_site_label_2
_geom_angle_atom_site_label_3
_geom_angle
_geom_angle_site_symmetry_1
N1A Th C1A 71.67(9) 4_565
C1A Th C10 73.09(10) .
C1A Th C3 85.74(12) .
C10 Th C3 137.10(11) .
C1A Th C17 63.93(9) .
C10 Th C17 29.44(11) .
C3 Th C17 148.78(11) .
C1A Th C4 113.38(13) .
C10 Th C4 136.62(11) .
C3 Th C4 28.75(14) .
C17 Th C4 165.49(11) .
C1A Th C11 98.65(10) .
C10 Th C11 29.52(11) .
C3 Th C11 127.47(12) .
C17 Th C11 55.90(10) .
C4 Th C11 112.51(10) .
C1A Th C2 67.65(10) .
C10 Th C2 138.56(9) .
C3 Th C2 29.62(14) .
C17 Th C2 128.97(11) .
C4 Th C2 55.50(14) .
C11 Th C2 149.41(12) .
C1A Th C9 70.72(11) .
C10 Th C9 140.26(11) .
C3 Th C9 55.16(14) .
C17 Th C9 115.75(11) .
C4 Th C9 74.46(12) .
C11 Th C9 169.23(10) .
C2 Th C9 28.41(14) .
C1A Th C16 77.76(10) .
C10 Th C16 55.55(11) .
C3 Th C16 154.46(13) .
C17 Th C16 29.10(11) .
C4 Th C16 164.39(12) .
C11 Th C16 74.84(10) .
C2 Th C16 124.85(13) .
C9 Th C16 100.53(12) .
C1A Th C5 139.77(12) .
C10 Th C5 139.09(11) .
C3 Th C5 54.42(14) .
C17 Th C5 156.30(12) .
C4 Th C5 29.08(14) .
C11 Th C5 109.58(11) .
C2 Th C5 73.63(12) .
C9 Th C5 80.56(11) .
C16 Th C5 136.35(13) .
C1A Th C12 127.55(10) .
C10 Th C12 55.54(10) .
C3 Th C12 124.07(13) .
C17 Th C12 74.73(10) .
C4 Th C12 98.60(11) .
C11 Th C12 29.06(10) .
C2 Th C12 153.58(12) .
C9 Th C12 161.18(12) .
C16 Th C12 81.44(9) .
C5 Th C12 85.19(10) .
C1A Th C8 92.52(13) .
C10 Th C8 142.23(11) .
C3 Th C8 73.59(12) .
C17 Th C8 112.85(11) .
C4 Th C8 81.13(11) .
C11 Th C8 156.61(13) .
C2 Th C8 53.97(15) .
C9 Th C8 28.60(14) .
C16 Th C8 87.67(11) .
C5 Th C8 72.67(12) .
C12 Th C8 134.18(13) .
C1A Th C7 120.51(12) .
C10 Th C7 143.60(10) .
C3 Th C7 79.27(11) .
C17 Th C7 121.46(11) .
C4 Th C7 72.67(12) .
C11 Th C7 135.43(12) .
C2 Th C7 71.83(11) .
C9 Th C7 53.52(13) .
C16 Th C7 92.37(11) .
C5 Th C7 53.02(13) .
C12 Th C7 107.87(12) .
C8 Th C7 28.03(14) .
C1A Th C6 142.85(11) .
C10 Th C6 142.27(10) .
C3 Th C6 72.05(12) .
C17 Th C6 137.33(11) .
C4 Th C6 53.90(13) .
C11 Th C6 118.50(11) .
C2 Th C6 79.10(10) .
C9 Th C6 72.15(12) .
C16 Th C6 110.56(12) .
C5 Th C6 27.77(14) .
C12 Th C6 89.56(11) .
C8 Th C6 53.24(14) .
C7 Th C6 27.71(13) .
C1A Th C15 104.34(10) .
C10 Th C15 72.91(10) .
C3 Th C15 149.72(11) .
C17 Th C15 53.85(11) .
C4 Th C15 137.10(13) .
C11 Th C15 79.88(10) .
C2 Th C15 129.12(13) .
C9 Th C15 100.71(13) .
C16 Th C15 28.15(11) .
C5 Th C15 108.29(14) .
C12 Th C15 72.17(10) .
C8 Th C15 77.46(12) .
C7 Th C15 70.98(11) .
C6 Th C15 83.70(12) .
C1A Th C13 143.17(9) .
C10 Th C13 72.62(9) .
C3 Th C13 129.41(13) .
C17 Th C13 79.56(10) .
C4 Th C13 100.70(13) .
C11 Th C13 53.59(10) .
C2 Th C13 148.50(10) .
C9 Th C13 134.86(12) .
C16 Th C13 72.04(10) .
C5 Th C13 76.83(12) .
C12 Th C13 27.94(10) .
C8 Th C13 106.59(13) .
C7 Th C13 81.84(11) .
C6 Th C13 69.65(10) .
C15 Th C13 52.32(10) .
C1A Th C14 130.64(10) .
C10 Th C14 78.45(10) .
C3 Th C14 139.51(11) .
C17 Th C14 71.40(10) .
C4 Th C14 115.07(13) .
C11 Th C14 71.11(10) .
C2 Th C14 138.81(11) .
C9 Th C14 114.16(13) .
C16 Th C14 52.87(10) .
C5 Th C14 86.47(13) .
C12 Th C14 52.32(10) .
C8 Th C14 86.01(13) .
C7 Th C14 67.43(11) .
C6 Th C14 67.74(10) .
C15 Th C14 27.49(10) .
C13 Th C14 26.91(10) .
N1A C1A Th 168.2(3) .
C24 N2 C18 111.1(2) .
C24 N2 C20 106.4(2) .
C18 N2 C20 110.9(2) .
C24 N2 C22 111.5(3) .
C18 N2 C22 106.0(2) .
C20 N2 C22 111.0(2) .
C9 C2 C3 135.0(4) .
C9 C2 H2 112.5 .
C3 C2 H2 112.5 .
C4 C3 C2 135.9(4) .
C4 C3 H3 112.1 .
C2 C3 H3 112.1 .
C3 C4 C5 133.8(4) .
C3 C4 H4 113.1 .
C5 C4 H4 113.1 .
C6 C5 C4 135.1(4) .
C6 C5 H5 112.5 .
C4 C5 H5 112.5 .
C5 C6 C7 135.0(4) .
C5 C6 H6 112.5 .
C7 C6 H6 112.5 .
C6 C7 C8 136.0(4) .
C6 C7 H7 112.0 .
C8 C7 H7 112.0 .
C7 C8 C9 134.2(4) .
C7 C8 H8 112.9 .
C9 C8 H8 112.9 .
C2 C9 C8 134.8(4) .
C2 C9 H9 112.6 .
C8 C9 H9 112.6 .
C17 C10 C11 136.1(3) .
C17 C10 H10 112.0 .
C11 C10 H10 112.0 .
C10 C11 C12 134.3(3) .
C10 C11 H11 112.8 .
C12 C11 H11 112.8 .
C13 C12 C11 133.8(3) .
C13 C12 H12 113.1 .
C11 C12 H12 113.1 .
C14 C13 C12 135.7(3) .
C14 C13 H13 112.2 .
C12 C13 H13 112.2 .
C13 C14 C15 136.2(3) .
C13 C14 H14 111.9 .
C15 C14 H14 111.9 .
C16 C15 C14 134.2(3) .
C16 C15 H15 112.9 .
C14 C15 H15 112.9 .
C15 C16 C17 134.3(3) .
C15 C16 H16 112.9 .
C17 C16 H16 112.9 .
C10 C17 C16 135.0(3) .
C10 C17 H17 112.5 .
C16 C17 H17 112.5 .
C19 C18 N2 114.9(3) .
C19 C18 H18A 108.5 .
N2 C18 H18A 108.5 .
C19 C18 H18B 108.5 .
N2 C18 H18B 108.5 .
H18A C18 H18B 107.5 .
C18 C19 H19A 109.5 .
C18 C19 H19B 109.5 .
H19A C19 H19B 109.5 .
C18 C19 H19C 109.5 .
H19A C19 H19C 109.5 .
H19B C19 H19C 109.5 .
C21 C20 N2 115.4(3) .
C21 C20 H20A 108.4 .
N2 C20 H20A 108.4 .
C21 C20 H20B 108.4 .
N2 C20 H20B 108.4 .
H20A C20 H20B 107.5 .
C20 C21 H21A 109.5 .
C20 C21 H21B 109.5 .
H21A C21 H21B 109.5 .
C20 C21 H21C 109.5 .
H21A C21 H21C 109.5 .
H21B C21 H21C 109.5 .
C23 C22 N2 115.2(3) .
C23 C22 H22A 108.5 .
N2 C22 H22A 108.5 .
C23 C22 H22B 108.5 .
N2 C22 H22B 108.5 .
H22A C22 H22B 107.5 .
C22 C23 H23A 109.5 .
C22 C23 H23B 109.5 .
H23A C23 H23B 109.5 .
C22 C23 H23C 109.5 .
H23A C23 H23C 109.5 .
H23B C23 H23C 109.5 .
C25 C24 N2 114.7(3) .
C25 C24 H24A 108.6 .
N2 C24 H24A 108.6 .
C25 C24 H24B 108.6 .
N2 C24 H24B 108.6 .
H24A C24 H24B 107.6 .
C24 C25 H25A 109.5 .
C24 C25 H25B 109.5 .
H25A C25 H25B 109.5 .
C24 C25 H25C 109.5 .
H25A C25 H25C 109.5 .
H25B C25 H25C 109.5 .

loop_
_geom_bond_atom_site_label_1
_geom_bond_atom_site_label_2
_geom_bond_distance
_geom_bond_site_symmetry_2
Th C1B 2.625(3) 4_565
Th N1A 2.625(3) 4_565
Th C1A 2.635(3) .
Th C10 2.738(3) .
Th C3 2.768(4) .
Th C17 2.769(3) .
Th C4 2.778(3) .
Th C11 2.789(3) .
Th C2 2.791(3) .
Th C9 2.811(4) .
Th C16 2.819(3) .
Th C5 2.841(4) .
Th C12 2.840(3) .
Th C8 2.852(4) .
Th C7 2.903(4) .
Th C6 2.914(4) .
Th C15 2.938(3) .
Th C13 2.943(3) .
Th C14 2.997(3) .
N1A C1A 1.175(4) .
N2 C24 1.514(4) .
N2 C18 1.519(4) .
N2 C20 1.519(4) .
N2 C22 1.524(4) .
C2 C9 1.375(7) .
C2 C3 1.421(7) .
C2 H2 0.9300 .
C3 C4 1.377(7) .
C3 H3 0.9300 .
C4 C5 1.412(7) .
C4 H4 0.9300 .
C5 C6 1.383(7) .
C5 H5 0.9300 .
C6 C7 1.393(7) .
C6 H6 0.9300 .
C7 C8 1.395(7) .
C7 H7 0.9300 .
C8 C9 1.399(7) .
C8 H8 0.9300 .
C9 H9 0.9300 .
C10 C17 1.400(5) .
C10 C11 1.409(5) .
C10 H10 0.9300 .
C11 C12 1.413(5) .
C11 H11 0.9300 .
C12 C13 1.400(5) .
C12 H12 0.9300 .
C13 C14 1.383(5) .
C13 H13 0.9300 .
C14 C15 1.412(5) .
C14 H14 0.9300 .
C15 C16 1.405(5) .
C15 H15 0.9300 .
C16 C17 1.405(5) .
C16 H16 0.9300 .
C17 H17 0.9300 .
C18 C19 1.512(5) .
C18 H18A 0.9700 .
C18 H18B 0.9700 .
C19 H19A 0.9600 .
C19 H19B 0.9600 .
C19 H19C 0.9600 .
C20 C21 1.505(5) .
C20 H20A 0.9700 .
C20 H20B 0.9700 .
C21 H21A 0.9600 .
C21 H21B 0.9600 .
C21 H21C 0.9600 .
C22 C23 1.505(5) .
C22 H22A 0.9700 .
C22 H22B 0.9700 .
C23 H23A 0.9600 .
C23 H23B 0.9600 .
C23 H23C 0.9600 .
C24 C25 1.509(5) .
C24 H24A 0.9700 .
C24 H24B 0.9700 .
C25 H25A 0.9600 .
C25 H25B 0.9600 .
C25 H25C 0.9600 .
